data_4317333
loop_
_publ_author_name
'Salvador Eslava'
'Mary McPartlin'
'Richard I. Thomson'
'Jeremy M. Rawson'
'Dominic S. Wright'

_publ_contact_author_address
;
 University of Cambridge
 Department of Chemistry   
 Lensfield Road
 Cambridge
 CB2 1EW
 England   
;
_publ_contact_author_email se296@cam.ac.uk
_publ_contact_author_name 'S. Eslava'
_publ_contact_author_phone 00441223763122
_publ_section_title
;
 Single-Source Materials for Metal-Doped Titanium Oxide: Syntheses,
 Structures, and Properties of a Series of Heterometallic Transition-Metal
 Titanium Oxo Cages
;
_journal_name_full 'Inorganic Chemistry'
_journal_page_first 11532
_journal_page_last 11540
_journal_paper_doi 10.1021/ic101687m
_journal_volume 49
_journal_year 2010
_chemical_formula_moiety 'C30 H75 Cl Fe O16 Ti4'
_chemical_formula_sum 'C30 H75 Cl Fe O16 Ti4'
_chemical_formula_weight 974.80
_chemical_name_systematic
; 
 ? 
;
_space_group_IT_number 9
_symmetry_cell_setting monoclinic
_symmetry_space_group_name_Hall 'C -2yc'
_symmetry_space_group_name_H-M 'C 1 c 1'
_atom_sites_solution_hydrogens geom
_atom_sites_solution_primary direct
_atom_sites_solution_secondary difmap
_audit_creation_method SHELXL-97
_cell_angle_alpha 90.00
_cell_angle_beta 118.5120(10)
_cell_angle_gamma 90.00
_cell_formula_units_Z 4
_cell_length_a 21.9579(3)
_cell_length_b 10.9435(2)
_cell_length_c 22.4042(4)
_cell_measurement_reflns_used 25325
_cell_measurement_temperature 180(2)
_cell_measurement_theta_max 27.88
_cell_measurement_theta_min 1.00
_cell_volume 4730.70(14)
_computing_cell_refinement 'HKL Scalepack (Otwinowski & Minor 1997)'
_computing_data_collection 'Collect (Nonius B.V. 1998)'
_computing_data_reduction
;
 HKL Denzo and Scalepack (Otwinowski & Minor 1997)
;
_computing_publication_material 'SHELXL-97 (Sheldrick 1997)'
_computing_structure_refinement 'SHELXL-97 (Sheldrick 1997)'
_computing_structure_solution 'SIR-92 (Altomare et al. 1994)'
_diffrn_ambient_temperature 180(2)
_diffrn_measured_fraction_theta_full 0.991
_diffrn_measured_fraction_theta_max 0.991
_diffrn_measurement_device_type 'Nonius Kappa CCD'
_diffrn_measurement_method 'Thin slice \w and \f scans'
_diffrn_radiation_source 'fine-focus sealed tube'
_diffrn_radiation_type MoK\a
_diffrn_radiation_wavelength 0.71073
_diffrn_reflns_av_R_equivalents 0.0397
_diffrn_reflns_av_sigmaI/netI 0.0351
_diffrn_reflns_limit_h_max 27
_diffrn_reflns_limit_h_min -28
_diffrn_reflns_limit_k_max 14
_diffrn_reflns_limit_k_min -14
_diffrn_reflns_limit_l_max 29
_diffrn_reflns_limit_l_min -28
_diffrn_reflns_number 21345
_diffrn_reflns_theta_full 27.83
_diffrn_reflns_theta_max 27.83
_diffrn_reflns_theta_min 3.59
_exptl_absorpt_coefficient_mu 1.059
_exptl_absorpt_correction_T_max 0.950
_exptl_absorpt_correction_T_min 0.880
_exptl_absorpt_correction_type multi-scan
_exptl_absorpt_process_details
;
multi-scan from symmetry-related measurements 
 Sortav (Blessing 1995)
;
_exptl_crystal_colour brown
_exptl_crystal_density_diffrn 1.369
_exptl_crystal_density_method 'not measured'
_exptl_crystal_description block
_exptl_crystal_F_000 2056
_exptl_crystal_size_max 0.35
_exptl_crystal_size_mid 0.32
_exptl_crystal_size_min 0.30
_refine_diff_density_max 0.736
_refine_diff_density_min -0.324
_refine_diff_density_rms 0.055
_refine_ls_abs_structure_details 'Flack H D (1983), Acta Cryst. A39, 876-881'
_refine_ls_abs_structure_Flack 0.08(2)
_refine_ls_extinction_method none
_refine_ls_goodness_of_fit_ref 0.998
_refine_ls_hydrogen_treatment constr
_refine_ls_matrix_type full
_refine_ls_number_parameters 484
_refine_ls_number_reflns 5568
_refine_ls_number_restraints 19
_refine_ls_restrained_S_all 0.997
_refine_ls_R_factor_all 0.0505
_refine_ls_R_factor_gt 0.0398
_refine_ls_shift/su_max 0.001
_refine_ls_shift/su_mean 0.000
_refine_ls_structure_factor_coef Fsqd
_refine_ls_weighting_details 'calc w=1/[\s^2^(Fo^2^)+(0.0799P)^2^+0.0000P] where P=(Fo^2^+2Fc^2^)/3'
_refine_ls_weighting_scheme calc
_refine_ls_wR_factor_gt 0.1067
_refine_ls_wR_factor_ref 0.1121
_reflns_number_gt 4564
_reflns_number_total 5568
_reflns_threshold_expression >2sigma(I)
_cod_data_source_file ic101687m_si_001_5.cif
_cod_data_source_block 4
_cod_original_cell_volume 4730.7(2)
_cod_database_code 4317333

loop_
_symmetry_equiv_pos_as_xyz
'x, y, z'
'x, -y, z+1/2'
'x+1/2, y+1/2, z'
'x+1/2, -y+1/2, z+1/2'

loop_
_atom_site_label
_atom_site_type_symbol
_atom_site_fract_x
_atom_site_fract_y
_atom_site_fract_z
_atom_site_U_iso_or_equiv
_atom_site_adp_type
_atom_site_occupancy
_atom_site_symmetry_multiplicity
_atom_site_calc_flag
_atom_site_refinement_flags
_atom_site_disorder_assembly
_atom_site_disorder_group
Cl1 Cl 0.97766(12) 1.76964(13) 1.01210(10) 0.1010(6) Uani 1 1 d . . .
Ti1 Ti 1.16750(4) 1.48163(8) 1.00387(4) 0.0507(2) Uani 1 1 d . . .
Ti2 Ti 0.99165(4) 1.49598(7) 0.81948(4) 0.04721(18) Uani 1 1 d . A .
Ti3 Ti 1.02765(3) 1.31731(6) 0.94685(3) 0.03996(16) Uani 1 1 d . A .
Ti4 Ti 1.12266(4) 1.31867(7) 0.87093(4) 0.04782(19) Uani 1 1 d . A .
Fe1 Fe 1.01550(4) 1.61382(5) 0.97085(4) 0.05476(17) Uani 1 1 d . A .
O1 O 1.07468(16) 1.4409(2) 0.91211(15) 0.0380(5) Uani 1 1 d . . .
O11 O 1.19805(18) 1.5966(3) 0.96755(18) 0.0613(8) Uani 1 1 d . . .
O12 O 1.2436(2) 1.4725(4) 1.0868(2) 0.0789(11) Uani 1 1 d . . .
O13 O 1.11562(16) 1.3518(3) 1.03071(15) 0.0529(7) Uani 1 1 d . . .
O21 O 0.9099(2) 1.4956(4) 0.74323(19) 0.0743(11) Uani 1 1 d D . .
O22 O 1.03348(18) 1.6055(3) 0.79244(17) 0.0615(8) Uani 1 1 d . . .
O23 O 0.95162(15) 1.3547(3) 0.85615(14) 0.0480(7) Uani 1 1 d . . .
O31 O 0.99176(18) 1.1947(3) 0.97158(17) 0.0544(8) Uani 1 1 d . . .
O41 O 1.19792(16) 1.3400(3) 0.96676(18) 0.0550(8) Uani 1 1 d . . .
O42 O 1.03249(17) 1.3532(3) 0.79139(15) 0.0544(8) Uani 1 1 d . . .
O43 O 1.0738(2) 1.2066(2) 0.9107(2) 0.0558(6) Uani 1 1 d D . .
O44 O 1.16743(18) 1.4214(3) 0.84225(19) 0.0607(8) Uani 1 1 d . . .
O45 O 1.1490(2) 1.1793(3) 0.8460(2) 0.0739(11) Uani 1 1 d . . .
O51 O 1.1182(2) 1.6060(3) 1.02894(19) 0.0673(9) Uani 1 1 d D . .
O52 O 0.96880(19) 1.6179(3) 0.87045(18) 0.0604(8) Uani 1 1 d . . .
O53 O 0.98806(15) 1.4446(3) 0.98167(14) 0.0445(6) Uani 1 1 d . . .
C41 C 1.2410(4) 1.2417(8) 1.0098(4) 0.107(2) Uani 1 1 d . . .
H41A H 1.2523 1.2597 1.0573 0.129 Uiso 1 1 calc R . .
H41B H 1.2136 1.1652 0.9963 0.129 Uiso 1 1 calc R . .
C42 C 1.0227(4) 1.3392(6) 0.7236(3) 0.0762(16) Uani 1 1 d . B .
H42A H 1.0682 1.3373 0.7247 0.091 Uiso 1 1 calc R . .
H42B H 0.9961 1.4096 0.6954 0.091 Uiso 1 1 calc R . .
C43 C 1.0471(6) 1.0840(9) 0.8850(6) 0.0656(19) Uani 0.495(7) 1 d PD A 1
H43A H 1.0473 1.0688 0.8415 0.079 Uiso 0.495(7) 1 calc PR A 1
H43B H 0.9991 1.0749 0.8775 0.079 Uiso 0.495(7) 1 calc PR A 1
C43' C 1.0923(6) 1.0790(9) 0.9305(6) 0.0656(19) Uani 0.505(7) 1 d PD A 2
H43C H 1.0922 1.0618 0.9738 0.079 Uiso 0.505(7) 1 calc PR A 2
H43D H 1.1391 1.0612 0.9364 0.079 Uiso 0.505(7) 1 calc PR A 2
C44 C 1.2380(4) 1.4564(8) 0.8629(5) 0.107(3) Uani 1 1 d . A .
H44A H 1.2548 1.5097 0.9034 0.129 Uiso 1 1 calc R . .
H44B H 1.2673 1.3821 0.8761 0.129 Uiso 1 1 calc R . .
C45 C 1.1863(5) 1.1498(7) 0.8113(5) 0.120(3) Uani 1 1 d . A .
H45A H 1.1768 1.2138 0.7767 0.144 Uiso 1 1 calc R . .
H45B H 1.2363 1.1537 0.8442 0.144 Uiso 1 1 calc R . .
C11 C 1.1806(4) 1.7049(6) 0.9309(4) 0.0917(19) Uani 1 1 d . . .
H11A H 1.1450 1.7481 0.9382 0.110 Uiso 1 1 calc R . .
H11B H 1.1601 1.6859 0.8819 0.110 Uiso 1 1 calc R . .
C12 C 1.3134(5) 1.5138(12) 1.1157(5) 0.141(4) Uani 1 1 d . . .
H12A H 1.3146 1.5938 1.0956 0.169 Uiso 1 1 calc R . .
H12B H 1.3407 1.4551 1.1044 0.169 Uiso 1 1 calc R . .
C13 C 1.1247(3) 1.3370(7) 1.0979(3) 0.0766(16) Uani 1 1 d . . .
H13A H 1.0793 1.3452 1.0969 0.092 Uiso 1 1 calc R . .
H13B H 1.1556 1.4019 1.1277 0.092 Uiso 1 1 calc R . .
C21 C 0.8711(6) 1.5658(14) 0.6830(5) 0.092(3) Uani 0.528(10) 1 d PD B 1
H21A H 0.8727 1.6526 0.6960 0.110 Uiso 0.528(10) 1 calc PR B 1
H21B H 0.8939 1.5594 0.6543 0.110 Uiso 0.528(10) 1 calc PR B 1
C21' C 0.8614(6) 1.4585(13) 0.6731(6) 0.092(3) Uani 0.472(10) 1 d PD B 2
H21C H 0.8850 1.4630 0.6450 0.110 Uiso 0.472(10) 1 calc PR B 2
H21D H 0.8469 1.3727 0.6729 0.110 Uiso 0.472(10) 1 calc PR B 2
C22 C 1.0450(5) 1.6565(8) 0.7416(4) 0.112(3) Uani 1 1 d . B .
H22A H 1.0927 1.6349 0.7514 0.134 Uiso 1 1 calc R . .
H22B H 1.0129 1.6170 0.6980 0.134 Uiso 1 1 calc R . .
C23 C 0.8977(3) 1.2718(5) 0.8143(3) 0.0685(13) Uani 1 1 d . B .
H23A H 0.9068 1.1910 0.8368 0.082 Uiso 1 1 calc R . .
H23B H 0.8977 1.2616 0.7704 0.082 Uiso 1 1 calc R . .
C31 C 0.9648(5) 1.0860(6) 0.9842(5) 0.112(3) Uani 0.842(14) 1 d P B 1
H31A H 0.9236 1.0616 0.9414 0.134 Uiso 0.842(14) 1 calc PR B 1
H31B H 0.9999 1.0209 0.9957 0.134 Uiso 0.842(14) 1 calc PR B 1
C31' C 0.9648(5) 1.0860(6) 0.9842(5) 0.112(3) Uani 0.158(14) 1 d P B 2
H31C H 0.9849 1.0184 0.9699 0.134 Uiso 0.158(14) 1 calc PR B 2
H31D H 0.9857 1.0799 1.0342 0.134 Uiso 0.158(14) 1 calc PR B 2
C51 C 1.1535(5) 1.7148(7) 1.0670(4) 0.109(3) Uani 1 1 d D . .
H51A H 1.1261 1.7883 1.0438 0.130 Uiso 1 1 calc R . .
H51B H 1.1995 1.7217 1.0692 0.130 Uiso 1 1 calc R . .
C52 C 0.9286(3) 1.7253(6) 0.8364(4) 0.092(2) Uani 1 1 d D B .
H52A H 0.9269 1.7348 0.7917 0.110 Uiso 1 1 calc R . .
H52B H 0.9510 1.7989 0.8639 0.110 Uiso 1 1 calc R . .
C53 C 0.9213(2) 1.4344(4) 0.9777(3) 0.0560(10) Uani 1 1 d . A .
H53A H 0.9014 1.3530 0.9595 0.067 Uiso 1 1 calc R . .
H53B H 0.8899 1.4971 0.9462 0.067 Uiso 1 1 calc R . .
C141 C 1.3013(6) 1.2224(14) 1.0079(7) 0.190(6) Uani 1 1 d . . .
H14A H 1.3279 1.1580 1.0403 0.285 Uiso 1 1 calc R . .
H14B H 1.3285 1.2980 1.0200 0.285 Uiso 1 1 calc R . .
H14C H 1.2909 1.1973 0.9621 0.285 Uiso 1 1 calc R . .
C142 C 0.9838(4) 1.2222(7) 0.6929(3) 0.092(2) Uani 1 1 d . . .
H14D H 0.9779 1.2127 0.6469 0.138 Uiso 1 1 calc R B .
H14E H 0.9383 1.2253 0.6909 0.138 Uiso 1 1 calc R . .
H14F H 1.0102 1.1528 0.7209 0.138 Uiso 1 1 calc R . .
C143 C 1.0944(7) 0.9975(11) 0.9381(7) 0.091(3) Uani 0.495(7) 1 d PD A 1
H14G H 1.0787 0.9136 0.9238 0.136 Uiso 0.495(7) 1 calc PR A 1
H14H H 1.0943 1.0148 0.9809 0.136 Uiso 0.495(7) 1 calc PR A 1
H14I H 1.1415 1.0073 0.9444 0.136 Uiso 0.495(7) 1 calc PR A 1
C243 C 1.0395(6) 1.0028(10) 0.8750(7) 0.091(3) Uani 0.505(7) 1 d PD A 2
H24A H 1.0507 0.9162 0.8857 0.136 Uiso 0.505(7) 1 calc PR A 2
H24B H 1.0394 1.0223 0.8322 0.136 Uiso 0.505(7) 1 calc PR A 2
H24C H 0.9937 1.0197 0.8704 0.136 Uiso 0.505(7) 1 calc PR A 2
C144 C 1.2458(5) 1.5182(9) 0.8120(6) 0.131(4) Uani 1 1 d . . .
H14J H 1.2950 1.5348 0.8279 0.196 Uiso 1 1 calc R A .
H14K H 1.2202 1.5956 0.8015 0.196 Uiso 1 1 calc R . .
H14L H 1.2275 1.4675 0.7710 0.196 Uiso 1 1 calc R . .
C145 C 1.1733(6) 1.0395(8) 0.7798(6) 0.138(4) Uani 1 1 d . . .
H14M H 1.2047 1.0268 0.7608 0.206 Uiso 1 1 calc R A .
H14N H 1.1252 1.0372 0.7432 0.206 Uiso 1 1 calc R . .
H14O H 1.1804 0.9748 0.8128 0.206 Uiso 1 1 calc R . .
C111 C 1.2413(5) 1.7866(7) 0.9509(5) 0.108(2) Uani 1 1 d . . .
H11C H 1.2272 1.8587 0.9214 0.162 Uiso 1 1 calc R . .
H11D H 1.2777 1.7427 0.9464 0.162 Uiso 1 1 calc R . .
H11E H 1.2588 1.8124 0.9982 0.162 Uiso 1 1 calc R . .
C112 C 1.3449(4) 1.5261(9) 1.1893(4) 0.116(3) Uani 1 1 d . . .
H11F H 1.3885 1.5713 1.2063 0.175 Uiso 1 1 calc R . .
H11G H 1.3541 1.4447 1.2101 0.175 Uiso 1 1 calc R . .
H11H H 1.3132 1.5704 1.2009 0.175 Uiso 1 1 calc R . .
C113 C 1.1551(5) 1.2147(10) 1.1261(4) 0.126(3) Uani 1 1 d . . .
H11I H 1.1612 1.2067 1.1722 0.189 Uiso 1 1 calc R . .
H11J H 1.2002 1.2067 1.1274 0.189 Uiso 1 1 calc R . .
H11K H 1.1239 1.1503 1.0972 0.189 Uiso 1 1 calc R . .
C121 C 0.8039(5) 1.5324(10) 0.6455(4) 0.141(4) Uani 0.528(10) 1 d PD B 1
H12C H 0.7825 1.5799 0.6033 0.212 Uiso 0.528(10) 1 calc PR B 1
H12D H 0.7791 1.5479 0.6713 0.212 Uiso 0.528(10) 1 calc PR B 1
H12E H 0.8013 1.4451 0.6346 0.212 Uiso 0.528(10) 1 calc PR B 1
C221 C 0.8039(5) 1.5324(10) 0.6455(4) 0.141(4) Uani 0.472(10) 1 d PD B 2
H22C H 0.7721 1.5048 0.5992 0.212 Uiso 0.472(10) 1 calc PR B 2
H22D H 0.8180 1.6168 0.6441 0.212 Uiso 0.472(10) 1 calc PR B 2
H22E H 0.7805 1.5282 0.6733 0.212 Uiso 0.472(10) 1 calc PR B 2
C122 C 1.0375(7) 1.7827(7) 0.7324(5) 0.131(3) Uani 1 1 d . . .
H12F H 1.0469 1.8068 0.6955 0.196 Uiso 1 1 calc R B .
H12G H 1.0701 1.8239 0.7744 0.196 Uiso 1 1 calc R . .
H12H H 0.9900 1.8060 0.7208 0.196 Uiso 1 1 calc R . .
C123 C 0.8290(3) 1.3168(7) 0.8018(3) 0.0879(19) Uani 1 1 d . . .
H12I H 0.7931 1.2589 0.7726 0.132 Uiso 1 1 calc R B .
H12J H 0.8200 1.3967 0.7795 0.132 Uiso 1 1 calc R . .
H12K H 0.8285 1.3246 0.8452 0.132 Uiso 1 1 calc R . .
C131 C 0.9459(7) 1.0898(7) 1.0346(7) 0.126(5) Uani 0.842(14) 1 d P B 1
H13C H 0.9259 1.0110 1.0369 0.188 Uiso 0.842(14) 1 calc PR B 1
H13D H 0.9114 1.1545 1.0245 0.188 Uiso 0.842(14) 1 calc PR B 1
H13E H 0.9868 1.1067 1.0783 0.188 Uiso 0.842(14) 1 calc PR B 1
C231 C 0.906(4) 1.061(4) 0.963(4) 0.126(5) Uani 0.158(14) 1 d P B 2
H23C H 0.9010 0.9726 0.9636 0.188 Uiso 0.158(14) 1 calc PR B 2
H23D H 0.8797 1.0913 0.9162 0.188 Uiso 0.158(14) 1 calc PR B 2
H23E H 0.8886 1.0999 0.9913 0.188 Uiso 0.158(14) 1 calc PR B 2
C151 C 1.1621(6) 1.7076(9) 1.1367(4) 0.136(4) Uani 1 1 d D . .
H15A H 1.1872 1.7798 1.1626 0.204 Uiso 1 1 calc R . .
H15B H 1.1884 1.6338 1.1592 0.204 Uiso 1 1 calc R . .
H15C H 1.1165 1.7043 1.1344 0.204 Uiso 1 1 calc R . .
C152 C 0.8570(4) 1.7134(8) 0.8270(5) 0.115(3) Uani 1 1 d D . .
H15D H 0.8298 1.7854 0.8030 0.173 Uiso 1 1 calc R B .
H15E H 0.8588 1.7070 0.8714 0.173 Uiso 1 1 calc R . .
H15F H 0.8352 1.6399 0.8003 0.173 Uiso 1 1 calc R . .
C153 C 0.9263(4) 1.4508(6) 1.0461(3) 0.0773(15) Uani 1 1 d . . .
H15G H 0.8799 1.4462 1.0420 0.116 Uiso 1 1 calc R A .
H15H H 0.9468 1.5308 1.0644 0.116 Uiso 1 1 calc R . .
H15I H 0.9556 1.3863 1.0766 0.116 Uiso 1 1 calc R . .

loop_
_atom_site_aniso_label
_atom_site_aniso_U_11
_atom_site_aniso_U_22
_atom_site_aniso_U_33
_atom_site_aniso_U_23
_atom_site_aniso_U_13
_atom_site_aniso_U_12
Cl1 0.1563(17) 0.0517(7) 0.1365(15) -0.0050(8) 0.1036(14) 0.0180(8)
Ti1 0.0435(4) 0.0612(5) 0.0459(4) -0.0049(3) 0.0201(4) -0.0068(3)
Ti2 0.0420(4) 0.0597(4) 0.0412(4) 0.0068(3) 0.0208(3) 0.0010(3)
Ti3 0.0431(4) 0.0385(3) 0.0445(4) 0.0014(3) 0.0260(3) 0.0006(3)
Ti4 0.0504(4) 0.0459(4) 0.0587(5) -0.0048(3) 0.0354(4) -0.0015(3)
Fe1 0.0702(4) 0.0402(3) 0.0679(4) -0.0012(3) 0.0443(3) 0.0006(3)
O1 0.0383(12) 0.0397(11) 0.0379(11) 0.0018(12) 0.0199(10) 0.0020(13)
O11 0.063(2) 0.0619(19) 0.0628(19) -0.0073(14) 0.0333(17) -0.0166(15)
O12 0.054(2) 0.119(3) 0.049(2) -0.0015(19) 0.0126(17) -0.015(2)
O13 0.0491(18) 0.0681(19) 0.0407(16) 0.0075(13) 0.0208(14) 0.0015(14)
O21 0.058(2) 0.106(3) 0.0479(19) 0.0195(17) 0.0162(18) -0.0068(18)
O22 0.063(2) 0.069(2) 0.0609(19) 0.0139(15) 0.0365(17) -0.0029(15)
O23 0.0431(16) 0.0594(16) 0.0414(15) -0.0048(12) 0.0202(13) -0.0094(13)
O31 0.067(2) 0.0412(14) 0.070(2) 0.0032(13) 0.0445(17) -0.0031(13)
O41 0.0406(17) 0.0618(18) 0.065(2) 0.0087(15) 0.0273(16) 0.0095(13)
O42 0.0605(19) 0.0671(19) 0.0462(17) -0.0121(13) 0.0340(15) -0.0122(15)
O43 0.0692(18) 0.0396(13) 0.0775(18) -0.0035(15) 0.0503(16) 0.0008(15)
O44 0.061(2) 0.0612(18) 0.078(2) -0.0036(16) 0.0477(18) -0.0103(15)
O45 0.090(3) 0.058(2) 0.111(3) -0.0158(18) 0.078(3) -0.0001(17)
O51 0.067(2) 0.070(2) 0.068(2) -0.0311(16) 0.0344(18) -0.0184(16)
O52 0.066(2) 0.0565(18) 0.068(2) 0.0229(15) 0.0401(17) 0.0247(15)
O53 0.0532(17) 0.0410(14) 0.0487(15) -0.0003(11) 0.0318(14) 0.0002(12)
C41 0.086(5) 0.114(5) 0.117(6) 0.026(5) 0.045(5) 0.023(4)
C42 0.088(4) 0.102(4) 0.052(3) -0.021(3) 0.045(3) -0.021(3)
C43 0.078(6) 0.038(3) 0.099(6) 0.005(4) 0.056(4) 0.010(4)
C43' 0.078(6) 0.038(3) 0.099(6) 0.005(4) 0.056(4) 0.010(4)
C44 0.108(6) 0.115(6) 0.137(7) -0.024(5) 0.089(6) -0.022(4)
C45 0.152(8) 0.093(5) 0.189(9) -0.035(5) 0.142(8) -0.013(5)
C11 0.094(5) 0.070(3) 0.110(5) 0.001(3) 0.048(4) -0.015(3)
C12 0.075(5) 0.207(11) 0.102(6) 0.009(6) 0.009(5) -0.041(6)
C13 0.070(4) 0.115(5) 0.042(3) 0.008(3) 0.025(3) -0.007(3)
C21 0.071(5) 0.130(8) 0.053(4) 0.023(5) 0.012(4) -0.022(6)
C21' 0.071(5) 0.130(8) 0.053(4) 0.023(5) 0.012(4) -0.022(6)
C22 0.155(8) 0.119(6) 0.099(5) 0.037(4) 0.091(6) 0.016(5)
C23 0.062(3) 0.081(3) 0.053(3) -0.006(2) 0.019(2) -0.022(3)
C31 0.176(8) 0.055(3) 0.173(8) 0.007(4) 0.139(7) -0.020(4)
C31' 0.176(8) 0.055(3) 0.173(8) 0.007(4) 0.139(7) -0.020(4)
C51 0.132(7) 0.095(5) 0.122(6) -0.050(4) 0.079(6) -0.037(4)
C52 0.091(4) 0.081(4) 0.126(5) 0.046(4) 0.069(4) 0.041(3)
C53 0.050(2) 0.054(2) 0.073(3) -0.001(2) 0.036(2) -0.0001(19)
C141 0.105(7) 0.231(14) 0.199(12) 0.054(11) 0.045(8) 0.113(9)
C142 0.109(5) 0.110(5) 0.061(3) -0.034(3) 0.043(4) -0.033(4)
C143 0.095(8) 0.047(4) 0.140(8) 0.008(5) 0.064(6) 0.015(5)
C243 0.095(8) 0.047(4) 0.140(8) 0.008(5) 0.064(6) 0.015(5)
C144 0.123(7) 0.140(7) 0.187(10) -0.003(6) 0.120(8) -0.035(5)
C145 0.193(10) 0.102(6) 0.206(10) -0.055(6) 0.167(9) -0.017(6)
C111 0.122(6) 0.087(4) 0.128(6) -0.003(4) 0.070(5) -0.031(4)
C112 0.072(5) 0.149(8) 0.083(5) -0.017(5) 0.001(4) -0.007(4)
C113 0.096(5) 0.188(9) 0.089(5) 0.077(6) 0.039(4) 0.041(6)
C121 0.075(5) 0.211(11) 0.084(5) 0.061(6) -0.005(4) 0.018(6)
C221 0.075(5) 0.211(11) 0.084(5) 0.061(6) -0.005(4) 0.018(6)
C122 0.206(10) 0.079(5) 0.160(8) 0.033(5) 0.130(8) -0.005(5)
C123 0.058(3) 0.120(5) 0.077(4) 0.006(3) 0.025(3) -0.023(3)
C131 0.219(12) 0.058(4) 0.208(11) 0.009(5) 0.190(11) -0.003(5)
C231 0.219(12) 0.058(4) 0.208(11) 0.009(5) 0.190(11) -0.003(5)
C151 0.147(9) 0.154(8) 0.110(6) -0.066(6) 0.064(6) -0.027(7)
C152 0.097(5) 0.144(7) 0.138(7) 0.059(6) 0.083(5) 0.062(5)
C153 0.090(4) 0.083(4) 0.085(4) -0.011(3) 0.063(4) -0.004(3)

loop_
_atom_type_symbol
_atom_type_description
_atom_type_scat_dispersion_real
_atom_type_scat_dispersion_imag
_atom_type_scat_source
C C 0.0033 0.0016 'International Tables Vol C Tables 4.2.6.8 and 6.1.1.4'
H H 0.0000 0.0000 'International Tables Vol C Tables 4.2.6.8 and 6.1.1.4'
O O 0.0106 0.0060 'International Tables Vol C Tables 4.2.6.8 and 6.1.1.4'
Cl Cl 0.1484 0.1585 'International Tables Vol C Tables 4.2.6.8 and 6.1.1.4'
Fe Fe 0.3463 0.8444 'International Tables Vol C Tables 4.2.6.8 and 6.1.1.4'
Ti Ti 0.2776 0.4457 'International Tables Vol C Tables 4.2.6.8 and 6.1.1.4'

loop_
_geom_angle_atom_site_label_1
_geom_angle_atom_site_label_2
_geom_angle_atom_site_label_3
_geom_angle
_geom_angle_site_symmetry_1
_geom_angle_site_symmetry_3
_geom_angle_publ_flag
O11 Ti1 O12 98.19(19) . . ?
O11 Ti1 O51 91.16(17) . . ?
O12 Ti1 O51 96.22(19) . . ?
O11 Ti1 O41 94.74(15) . . ?
O12 Ti1 O41 93.18(19) . . ?
O51 Ti1 O41 168.08(14) . . ?
O11 Ti1 O13 170.02(15) . . ?
O12 Ti1 O13 91.71(17) . . ?
O51 Ti1 O13 86.48(15) . . ?
O41 Ti1 O13 85.94(13) . . ?
O11 Ti1 O1 95.81(13) . . ?
O12 Ti1 O1 164.12(17) . . ?
O51 Ti1 O1 90.95(13) . . ?
O41 Ti1 O1 78.17(12) . . ?
O13 Ti1 O1 74.56(11) . . ?
O11 Ti1 Ti4 89.09(11) . . ?
O12 Ti1 Ti4 130.32(16) . . ?
O51 Ti1 Ti4 132.90(11) . . ?
O41 Ti1 Ti4 37.14(10) . . ?
O13 Ti1 Ti4 85.45(9) . . ?
O1 Ti1 Ti4 42.29(7) . . ?
O11 Ti1 Ti3 134.28(12) . . ?
O12 Ti1 Ti3 127.43(15) . . ?
O51 Ti1 Ti3 87.12(10) . . ?
O41 Ti1 Ti3 81.35(10) . . ?
O13 Ti1 Ti3 35.97(9) . . ?
O1 Ti1 Ti3 38.63(7) . . ?
Ti4 Ti1 Ti3 60.78(2) . . ?
O22 Ti2 O21 97.02(17) . . ?
O22 Ti2 O52 93.25(16) . . ?
O21 Ti2 O52 97.90(18) . . ?
O22 Ti2 O42 92.07(16) . . ?
O21 Ti2 O42 95.27(18) . . ?
O52 Ti2 O42 165.07(13) . . ?
O22 Ti2 O1 100.61(14) . . ?
O21 Ti2 O1 161.11(15) . . ?
O52 Ti2 O1 87.86(13) . . ?
O42 Ti2 O1 77.45(12) . . ?
O22 Ti2 O23 173.97(15) . . ?
O21 Ti2 O23 87.46(15) . . ?
O52 Ti2 O23 90.11(13) . . ?
O42 Ti2 O23 83.47(12) . . ?
O1 Ti2 O23 74.50(11) . . ?
O22 Ti2 Ti4 90.55(12) . . ?
O21 Ti2 Ti4 131.47(16) . . ?
O52 Ti2 Ti4 129.55(11) . . ?
O42 Ti2 Ti4 36.40(9) . . ?
O1 Ti2 Ti4 42.20(8) . . ?
O23 Ti2 Ti4 83.46(9) . . ?
O22 Ti2 Ti3 139.32(12) . . ?
O21 Ti2 Ti3 123.48(12) . . ?
O52 Ti2 Ti3 85.45(9) . . ?
O42 Ti2 Ti3 81.44(9) . . ?
O1 Ti2 Ti3 38.73(8) . . ?
O23 Ti2 Ti3 36.02(8) . . ?
Ti4 Ti2 Ti3 60.99(2) . . ?
O31 Ti3 O23 101.30(15) . . ?
O31 Ti3 O43 93.19(14) . . ?
O23 Ti3 O43 93.00(16) . . ?
O31 Ti3 O13 103.00(15) . . ?
O23 Ti3 O13 154.68(14) . . ?
O43 Ti3 O13 92.66(16) . . ?
O31 Ti3 O53 93.71(13) . . ?
O23 Ti3 O53 86.85(13) . . ?
O43 Ti3 O53 172.99(13) . . ?
O13 Ti3 O53 84.59(13) . . ?
O31 Ti3 O1 171.69(13) . . ?
O23 Ti3 O1 78.72(12) . . ?
O43 Ti3 O1 78.53(12) . . ?
O13 Ti3 O1 78.27(13) . . ?
O53 Ti3 O1 94.58(10) . . ?
O31 Ti3 Ti2 140.89(12) . . ?
O23 Ti3 Ti2 39.66(9) . . ?
O43 Ti3 Ti2 88.05(11) . . ?
O13 Ti3 Ti2 116.00(10) . . ?
O53 Ti3 Ti2 87.37(8) . . ?
O1 Ti3 Ti2 39.34(9) . . ?
O31 Ti3 Ti1 140.69(12) . . ?
O23 Ti3 Ti1 118.00(9) . . ?
O43 Ti3 Ti1 85.82(11) . . ?
O13 Ti3 Ti1 38.03(9) . . ?
O53 Ti3 Ti1 88.06(9) . . ?
O1 Ti3 Ti1 40.28(9) . . ?
Ti2 Ti3 Ti1 78.41(2) . . ?
O31 Ti3 Ti4 131.05(11) . . ?
O23 Ti3 Ti4 84.19(9) . . ?
O43 Ti3 Ti4 37.89(9) . . ?
O13 Ti3 Ti4 85.24(9) . . ?
O53 Ti3 Ti4 135.23(8) . . ?
O1 Ti3 Ti4 40.65(7) . . ?
Ti2 Ti3 Ti4 58.95(2) . . ?
Ti1 Ti3 Ti4 58.83(2) . . ?
O44 Ti4 O45 96.09(16) . . ?
O44 Ti4 O42 92.38(16) . . ?
O45 Ti4 O42 102.37(18) . . ?
O44 Ti4 O41 89.88(16) . . ?
O45 Ti4 O41 101.96(18) . . ?
O42 Ti4 O41 155.18(14) . . ?
O44 Ti4 O43 175.89(17) . . ?
O45 Ti4 O43 86.69(14) . . ?
O42 Ti4 O43 89.98(16) . . ?
O41 Ti4 O43 86.57(16) . . ?
O44 Ti4 O1 103.06(13) . . ?
O45 Ti4 O1 160.85(14) . . ?
O42 Ti4 O1 77.47(13) . . ?
O41 Ti4 O1 77.95(13) . . ?
O43 Ti4 O1 74.17(11) . . ?
O44 Ti4 Ti2 92.46(12) . . ?
O45 Ti4 Ti2 139.95(15) . . ?
O42 Ti4 Ti2 38.07(9) . . ?
O41 Ti4 Ti2 117.15(10) . . ?
O43 Ti4 Ti2 87.31(10) . . ?
O1 Ti4 Ti2 40.55(8) . . ?
O44 Ti4 Ti1 90.36(12) . . ?
O45 Ti4 Ti1 139.04(15) . . ?
O42 Ti4 Ti1 117.77(10) . . ?
O41 Ti4 Ti1 37.47(9) . . ?
O43 Ti4 Ti1 85.56(10) . . ?
O1 Ti4 Ti1 41.74(8) . . ?
Ti2 Ti4 Ti1 79.70(3) . . ?
O44 Ti4 Ti3 141.51(11) . . ?
O45 Ti4 Ti3 122.37(12) . . ?
O42 Ti4 Ti3 81.70(9) . . ?
O41 Ti4 Ti3 81.22(9) . . ?
O43 Ti4 Ti3 35.70(8) . . ?
O1 Ti4 Ti3 38.48(7) . . ?
Ti2 Ti4 Ti3 60.06(2) . . ?
Ti1 Ti4 Ti3 60.38(2) . . ?
O52 Fe1 O51 123.62(15) . . ?
O52 Fe1 O53 97.84(13) . . ?
O51 Fe1 O53 101.16(15) . . ?
O52 Fe1 Cl1 110.67(10) . . ?
O51 Fe1 Cl1 106.56(11) . . ?
O53 Fe1 Cl1 117.08(10) . . ?
Ti3 O1 Ti2 101.92(13) . . ?
Ti3 O1 Ti1 101.10(12) . . ?
Ti2 O1 Ti1 150.68(12) . . ?
Ti3 O1 Ti4 100.87(9) . . ?
Ti2 O1 Ti4 97.25(12) . . ?
Ti1 O1 Ti4 95.97(12) . . ?
C11 O11 Ti1 144.1(4) . . ?
C12 O12 Ti1 135.5(5) . . ?
C13 O13 Ti3 123.9(3) . . ?
C13 O13 Ti1 124.1(3) . . ?
Ti3 O13 Ti1 106.01(14) . . ?
C21 O21 C21' 48.6(8) . . ?
C21 O21 Ti2 140.7(5) . . ?
C21' O21 Ti2 154.4(6) . . ?
C22 O22 Ti2 150.4(5) . . ?
C23 O23 Ti3 125.2(3) . . ?
C23 O23 Ti2 125.0(3) . . ?
Ti3 O23 Ti2 104.32(13) . . ?
C31 O31 Ti3 171.3(4) . . ?
C41 O41 Ti4 124.6(5) . . ?
C41 O41 Ti1 122.3(4) . . ?
Ti4 O41 Ti1 105.39(14) . . ?
C42 O42 Ti4 121.0(4) . . ?
C42 O42 Ti2 122.7(4) . . ?
Ti4 O42 Ti2 105.53(14) . . ?
C43' O43 C43 41.2(5) . . ?
C43' O43 Ti3 125.5(5) . . ?
C43 O43 Ti3 122.2(5) . . ?
C43' O43 Ti4 124.4(5) . . ?
C43 O43 Ti4 124.0(5) . . ?
Ti3 O43 Ti4 106.41(12) . . ?
C44 O44 Ti4 137.5(5) . . ?
C45 O45 Ti4 135.9(4) . . ?
C51 O51 Ti1 121.2(4) . . ?
C51 O51 Fe1 117.9(5) . . ?
Ti1 O51 Fe1 116.43(16) . . ?
C52 O52 Ti2 120.3(4) . . ?
C52 O52 Fe1 118.1(4) . . ?
Ti2 O52 Fe1 120.43(15) . . ?
C53 O53 Ti3 123.2(3) . . ?
C53 O53 Fe1 115.1(3) . . ?
Ti3 O53 Fe1 112.84(13) . . ?
C141 C41 O41 115.4(8) . . ?
C141 C41 H41A 108.4 . . ?
O41 C41 H41A 108.4 . . ?
C141 C41 H41B 108.4 . . ?
O41 C41 H41B 108.4 . . ?
H41A C41 H41B 107.5 . . ?
O42 C42 C142 109.9(5) . . ?
O42 C42 H42A 109.7 . . ?
C142 C42 H42A 109.7 . . ?
O42 C42 H42B 109.7 . . ?
C142 C42 H42B 109.7 . . ?
H42A C42 H42B 108.2 . . ?
O43 C43 C143 105.8(9) . . ?
O43 C43 H43A 110.6 . . ?
C143 C43 H43A 110.6 . . ?
O43 C43 H43B 110.6 . . ?
C143 C43 H43B 110.6 . . ?
H43A C43 H43B 108.7 . . ?
O43 C43' C243 106.8(8) . . ?
O43 C43' H43C 110.4 . . ?
C243 C43' H43C 110.4 . . ?
O43 C43' H43D 110.4 . . ?
C243 C43' H43D 110.4 . . ?
H43C C43' H43D 108.6 . . ?
C144 C44 O44 113.3(8) . . ?
C144 C44 H44A 108.9 . . ?
O44 C44 H44A 108.9 . . ?
C144 C44 H44B 108.9 . . ?
O44 C44 H44B 108.9 . . ?
H44A C44 H44B 107.7 . . ?
C145 C45 O45 117.1(7) . . ?
C145 C45 H45A 108.0 . . ?
O45 C45 H45A 108.0 . . ?
C145 C45 H45B 108.0 . . ?
O45 C45 H45B 108.0 . . ?
H45A C45 H45B 107.3 . . ?
O11 C11 C111 112.4(7) . . ?
O11 C11 H11A 109.1 . . ?
C111 C11 H11A 109.1 . . ?
O11 C11 H11B 109.1 . . ?
C111 C11 H11B 109.1 . . ?
H11A C11 H11B 107.9 . . ?
O12 C12 C112 111.6(9) . . ?
O12 C12 H12A 109.3 . . ?
C112 C12 H12A 109.3 . . ?
O12 C12 H12B 109.3 . . ?
C112 C12 H12B 109.3 . . ?
H12A C12 H12B 108.0 . . ?
O13 C13 C113 110.8(6) . . ?
O13 C13 H13A 109.5 . . ?
C113 C13 H13A 109.5 . . ?
O13 C13 H13B 109.5 . . ?
C113 C13 H13B 109.5 . . ?
H13A C13 H13B 108.1 . . ?
C121 C21 O21 115.1(9) . . ?
C121 C21 H21A 108.5 . . ?
O21 C21 H21A 108.5 . . ?
C121 C21 H21B 108.5 . . ?
O21 C21 H21B 108.5 . . ?
H21A C21 H21B 107.5 . . ?
O21 C21' H21C 109.4 . . ?
O21 C21' H21D 109.4 . . ?
H21C C21' H21D 108.0 . . ?
C122 C22 O22 117.5(8) . . ?
C122 C22 H22A 107.9 . . ?
O22 C22 H22A 107.9 . . ?
C122 C22 H22B 107.9 . . ?
O22 C22 H22B 107.9 . . ?
H22A C22 H22B 107.2 . . ?
O23 C23 C123 111.3(5) . . ?
O23 C23 H23A 109.4 . . ?
C123 C23 H23A 109.4 . . ?
O23 C23 H23B 109.4 . . ?
C123 C23 H23B 109.4 . . ?
H23A C23 H23B 108.0 . . ?
C131 C31 O31 117.2(7) . . ?
C131 C31 H31A 108.0 . . ?
O31 C31 H31A 108.0 . . ?
C131 C31 H31B 108.0 . . ?
O31 C31 H31B 108.0 . . ?
H31A C31 H31B 107.3 . . ?
O51 C51 C151 109.8(6) . . ?
O51 C51 H51A 109.7 . . ?
C151 C51 H51A 109.7 . . ?
O51 C51 H51B 109.7 . . ?
C151 C51 H51B 109.7 . . ?
H51A C51 H51B 108.2 . . ?
O52 C52 C152 109.9(5) . . ?
O52 C52 H52A 109.7 . . ?
C152 C52 H52A 109.7 . . ?
O52 C52 H52B 109.7 . . ?
C152 C52 H52B 109.7 . . ?
H52A C52 H52B 108.2 . . ?
O53 C53 C153 110.8(4) . . ?
O53 C53 H53A 109.5 . . ?
C153 C53 H53A 109.5 . . ?
O53 C53 H53B 109.5 . . ?
C153 C53 H53B 109.5 . . ?
H53A C53 H53B 108.1 . . ?
C41 C141 H14A 109.5 . . ?
C41 C141 H14B 109.5 . . ?
H14A C141 H14B 109.5 . . ?
C41 C141 H14C 109.5 . . ?
H14A C141 H14C 109.5 . . ?
H14B C141 H14C 109.5 . . ?
C42 C142 H14D 109.5 . . ?
C42 C142 H14E 109.5 . . ?
H14D C142 H14E 109.5 . . ?
C42 C142 H14F 109.5 . . ?
H14D C142 H14F 109.5 . . ?
H14E C142 H14F 109.5 . . ?
C43 C143 H14G 109.5 . . ?
C43 C143 H14H 109.5 . . ?
H14G C143 H14H 109.5 . . ?
C43 C143 H14I 109.5 . . ?
H14G C143 H14I 109.5 . . ?
H14H C143 H14I 109.5 . . ?
C43' C243 H24A 109.5 . . ?
C43' C243 H24B 109.5 . . ?
H24A C243 H24B 109.5 . . ?
C43' C243 H24C 109.5 . . ?
H24A C243 H24C 109.5 . . ?
H24B C243 H24C 109.5 . . ?
C44 C144 H14J 109.5 . . ?
C44 C144 H14K 109.5 . . ?
H14J C144 H14K 109.5 . . ?
C44 C144 H14L 109.5 . . ?
H14J C144 H14L 109.5 . . ?
H14K C144 H14L 109.5 . . ?
C45 C145 H14M 109.5 . . ?
C45 C145 H14N 109.5 . . ?
H14M C145 H14N 109.5 . . ?
C45 C145 H14O 109.5 . . ?
H14M C145 H14O 109.5 . . ?
H14N C145 H14O 109.5 . . ?
C11 C111 H11C 109.5 . . ?
C11 C111 H11D 109.5 . . ?
H11C C111 H11D 109.5 . . ?
C11 C111 H11E 109.5 . . ?
H11C C111 H11E 109.5 . . ?
H11D C111 H11E 109.5 . . ?
C12 C112 H11F 109.5 . . ?
C12 C112 H11G 109.5 . . ?
H11F C112 H11G 109.5 . . ?
C12 C112 H11H 109.5 . . ?
H11F C112 H11H 109.5 . . ?
H11G C112 H11H 109.5 . . ?
C13 C113 H11I 109.5 . . ?
C13 C113 H11J 109.5 . . ?
H11I C113 H11J 109.5 . . ?
C13 C113 H11K 109.5 . . ?
H11I C113 H11K 109.5 . . ?
H11J C113 H11K 109.5 . . ?
C21 C121 H12C 109.5 . . ?
C21 C121 H12D 109.5 . . ?
H12C C121 H12D 109.5 . . ?
C21 C121 H12E 109.5 . . ?
H12C C121 H12E 109.5 . . ?
H12D C121 H12E 109.5 . . ?
C22 C122 H12F 109.5 . . ?
C22 C122 H12G 109.5 . . ?
H12F C122 H12G 109.5 . . ?
C22 C122 H12H 109.5 . . ?
H12F C122 H12H 109.5 . . ?
H12G C122 H12H 109.5 . . ?
C23 C123 H12I 109.5 . . ?
C23 C123 H12J 109.5 . . ?
H12I C123 H12J 109.5 . . ?
C23 C123 H12K 109.5 . . ?
H12I C123 H12K 109.5 . . ?
H12J C123 H12K 109.5 . . ?
C31 C131 H13C 109.5 . . ?
C31 C131 H13D 109.5 . . ?
H13C C131 H13D 109.5 . . ?
C31 C131 H13E 109.5 . . ?
H13C C131 H13E 109.5 . . ?
H13D C131 H13E 109.5 . . ?
H23C C231 H23D 109.5 . . ?
H23C C231 H23E 109.5 . . ?
H23D C231 H23E 109.5 . . ?
C51 C151 H15A 109.5 . . ?
C51 C151 H15B 109.5 . . ?
H15A C151 H15B 109.5 . . ?
C51 C151 H15C 109.5 . . ?
H15A C151 H15C 109.5 . . ?
H15B C151 H15C 109.5 . . ?
C52 C152 H15D 109.5 . . ?
C52 C152 H15E 109.5 . . ?
H15D C152 H15E 109.5 . . ?
C52 C152 H15F 109.5 . . ?
H15D C152 H15F 109.5 . . ?
H15E C152 H15F 109.5 . . ?
C53 C153 H15G 109.5 . . ?
C53 C153 H15H 109.5 . . ?
H15G C153 H15H 109.5 . . ?
C53 C153 H15I 109.5 . . ?
H15G C153 H15I 109.5 . . ?
H15H C153 H15I 109.5 . . ?

loop_
_geom_bond_atom_site_label_1
_geom_bond_atom_site_label_2
_geom_bond_distance
_geom_bond_site_symmetry_2
_geom_bond_publ_flag
Cl1 Fe1 2.2772(15) . ?
Ti1 O11 1.793(3) . ?
Ti1 O12 1.813(4) . ?
Ti1 O51 1.980(4) . ?
Ti1 O41 2.017(3) . ?
Ti1 O13 2.082(3) . ?
Ti1 O1 2.140(3) . ?
Ti1 Ti4 3.1969(11) . ?
Ti1 Ti3 3.2480(10) . ?
Ti2 O22 1.782(3) . ?
Ti2 O21 1.793(4) . ?
Ti2 O52 1.971(3) . ?
Ti2 O42 2.044(3) . ?
Ti2 O1 2.093(3) . ?
Ti2 O23 2.128(3) . ?
Ti2 Ti4 3.1942(11) . ?
Ti2 Ti3 3.2308(10) . ?
Ti3 O31 1.774(3) . ?
Ti3 O23 1.961(3) . ?
Ti3 O43 1.983(3) . ?
Ti3 O13 1.985(3) . ?
Ti3 O53 1.988(3) . ?
Ti3 O1 2.066(3) . ?
Ti3 Ti4 3.2608(8) . ?
Ti4 O44 1.802(3) . ?
Ti4 O45 1.812(3) . ?
Ti4 O42 1.967(4) . ?
Ti4 O41 2.002(4) . ?
Ti4 O43 2.088(3) . ?
Ti4 O1 2.163(3) . ?
Fe1 O52 1.978(4) . ?
Fe1 O51 1.996(4) . ?
Fe1 O53 1.998(3) . ?
O11 C11 1.387(8) . ?
O12 C12 1.425(9) . ?
O13 C13 1.431(6) . ?
O21 C21 1.428(11) . ?
O21 C21' 1.473(13) . ?
O22 C22 1.396(7) . ?
O23 C23 1.429(6) . ?
O31 C31 1.416(6) . ?
O41 C41 1.453(8) . ?
O42 C42 1.437(6) . ?
O43 C43' 1.464(10) . ?
O43 C43 1.468(11) . ?
O44 C44 1.441(8) . ?
O45 C45 1.409(7) . ?
O51 C51 1.454(7) . ?
O52 C52 1.448(6) . ?
O53 C53 1.431(5) . ?
C41 C141 1.361(13) . ?
C41 H41A 0.9900 . ?
C41 H41B 0.9900 . ?
C42 C142 1.510(9) . ?
C42 H42A 0.9900 . ?
C42 H42B 0.9900 . ?
C43 C143 1.487(7) . ?
C43 H43A 0.9900 . ?
C43 H43B 0.9900 . ?
C43' C243 1.486(7) . ?
C43' H43C 0.9900 . ?
C43' H43D 0.9900 . ?
C44 C144 1.406(12) . ?
C44 H44A 0.9900 . ?
C44 H44B 0.9900 . ?
C45 C145 1.357(11) . ?
C45 H45A 0.9900 . ?
C45 H45B 0.9900 . ?
C11 C111 1.485(10) . ?
C11 H11A 0.9900 . ?
C11 H11B 0.9900 . ?
C12 C112 1.459(13) . ?
C12 H12A 0.9900 . ?
C12 H12B 0.9900 . ?
C13 C113 1.495(11) . ?
C13 H13A 0.9900 . ?
C13 H13B 0.9900 . ?
C21 C121 1.354(12) . ?
C21 H21A 0.9900 . ?
C21 H21B 0.9900 . ?
C21' H21C 0.9900 . ?
C21' H21D 0.9900 . ?
C22 C122 1.394(11) . ?
C22 H22A 0.9900 . ?
C22 H22B 0.9900 . ?
C23 C123 1.481(9) . ?
C23 H23A 0.9900 . ?
C23 H23B 0.9900 . ?
C31 C131 1.379(11) . ?
C31 H31A 0.9900 . ?
C31 H31B 0.9900 . ?
C51 C151 1.482(7) . ?
C51 H51A 0.9900 . ?
C51 H51B 0.9900 . ?
C52 C152 1.490(7) . ?
C52 H52A 0.9900 . ?
C52 H52B 0.9900 . ?
C53 C153 1.492(7) . ?
C53 H53A 0.9900 . ?
C53 H53B 0.9900 . ?
C141 H14A 0.9800 . ?
C141 H14B 0.9800 . ?
C141 H14C 0.9800 . ?
C142 H14D 0.9800 . ?
C142 H14E 0.9800 . ?
C142 H14F 0.9800 . ?
C143 H14G 0.9800 . ?
C143 H14H 0.9800 . ?
C143 H14I 0.9800 . ?
C243 H24A 0.9800 . ?
C243 H24B 0.9800 . ?
C243 H24C 0.9800 . ?
C144 H14J 0.9800 . ?
C144 H14K 0.9800 . ?
C144 H14L 0.9800 . ?
C145 H14M 0.9800 . ?
C145 H14N 0.9800 . ?
C145 H14O 0.9800 . ?
C111 H11C 0.9800 . ?
C111 H11D 0.9800 . ?
C111 H11E 0.9800 . ?
C112 H11F 0.9800 . ?
C112 H11G 0.9800 . ?
C112 H11H 0.9800 . ?
C113 H11I 0.9800 . ?
C113 H11J 0.9800 . ?
C113 H11K 0.9800 . ?
C121 H12C 0.9800 . ?
C121 H12D 0.9800 . ?
C121 H12E 0.9800 . ?
C122 H12F 0.9800 . ?
C122 H12G 0.9800 . ?
C122 H12H 0.9800 . ?
C123 H12I 0.9800 . ?
C123 H12J 0.9800 . ?
C123 H12K 0.9800 . ?
C131 H13C 0.9800 . ?
C131 H13D 0.9800 . ?
C131 H13E 0.9800 . ?
C231 H23C 0.9800 . ?
C231 H23D 0.9800 . ?
C231 H23E 0.9800 . ?
C151 H15A 0.9800 . ?
C151 H15B 0.9800 . ?
C151 H15C 0.9800 . ?
C152 H15D 0.9800 . ?
C152 H15E 0.9800 . ?
C152 H15F 0.9800 . ?
C153 H15G 0.9800 . ?
C153 H15H 0.9800 . ?
C153 H15I 0.9800 . ?
